data_9002501
loop_
_publ_author_name
'Subbotin, V. V.'
'Merlino, S.'
'Pushcharovsky, D. Y.'
'Pakhomovsky, Y. A.'
'Ferro, O.'
'Bogdanova, A. N.'
'Voloshin, A. V.'
'Sorokhtina, N. V.'
'Zubkova, N. V.'

_publ_section_title
;
 Tumchaite Na2(Zr,Sn)Si4O11.2H2O - a new mineral from carbonatites of the
 Vuoriyarvi alkali-ultrabasic massif, Murmansk Region, Russia
;
_journal_name_full 'American Mineralogist'
_journal_page_first 1516
_journal_page_last 1520
_journal_volume 85
_journal_year 2000
_chemical_formula_sum 'H4 Na2 O13 Si4 Sn0.2 Zr0.8'
_chemical_name_mineral Tumchaite
_space_group_IT_number 14
_symmetry_space_group_name_Hall '-P 2ybc'
_symmetry_space_group_name_H-M 'P 1 21/c 1'
_cell_angle_alpha 90
_cell_angle_beta 113.22
_cell_angle_gamma 90
_cell_formula_units_Z 2
_cell_length_a 9.144
_cell_length_b 8.818
_cell_length_c 7.537
_cell_volume 558.495
_database_code_amcsd 0002590
_exptl_crystal_density_diffrn 2.777
_cod_original_formula_sum '(Zr.8 Sn.2) Si4 Na2 O13 H4'
_cod_database_code 9002501

loop_
_space_group_symop_operation_xyz
x,y,z
x,1/2-y,1/2+z
-x,1/2+y,1/2-z
-x,-y,-z

loop_
_atom_site_label
_atom_site_fract_x
_atom_site_fract_y
_atom_site_fract_z
_atom_site_occupancy
_atom_site_U_iso_or_equiv
_atom_site_type_symbol
_atom_site_attached_hydrogens
Zr 0.00000 0.50000 0.00000 0.80000 0.00760 Zr 0
Sn 0.00000 0.50000 0.00000 0.20000 0.00760 Sn 0
Si1 0.16690 0.15820 0.19930 1.00000 0.00930 Si 0
Si2 0.31760 0.44210 0.41240 1.00000 0.00930 Si 0
Na 0.20510 0.68840 0.71090 1.00000 0.02430 Na 0
O1 0.31480 0.26590 0.34540 1.00000 0.01290 O 0
O2 0.11640 0.03460 0.31870 1.00000 0.01260 O 0
O3 0.02600 0.26760 0.06600 1.00000 0.01310 O 0
O4 0.24710 0.05430 0.07910 1.00000 0.01310 O 0
O5 0.21450 0.54250 0.22990 1.00000 0.01200 O 0
O6 0.50000 0.00000 0.00000 1.00000 0.01570 O 0
OW 0.37090 0.69210 0.03710 1.00000 0.03170 O 0
H1 0.49800 0.68400 0.07500 1.00000 0.05000 H 0
H2 0.35200 0.60200 0.09000 1.00000 0.05000 H 0

loop_
_cod_changelog_entry_id
_cod_changelog_entry_author
_cod_changelog_entry_date
_cod_changelog_entry_text
1
;cod-tools version 3.8.0
Id: cif_guess_AMCSD_atom_types 9574 2023-05-10 09:00:05Z saulius
;
2023-05-10T18:48:03+03:00
;Derived atom types and hydrogen counts
from atom names that follow the AMCSD naming convention
(Wat == water, O-H == hydroxyl).
;

loop_
_cod_related_entry_id
_cod_related_entry_database
_cod_related_entry_code
1 AMCSD 0002590
